data_2228215
loop_
_publ_author_name
'Elizondo Garc\'ia, Mariana'
'Bern\`es, Sylvain'
'P\'erez Rodr\'iguez, Nancy'
'Elizondo Mart\'inez, Perla'

_publ_section_title
;
 Tris{2-[(2-aminobenzylidene)amino]ethyl}amine
;
_journal_coeditor_code BQ2243
_journal_issue 12
_journal_name_full 'Acta Crystallographica Section E'
_journal_page_first o3054
_journal_page_last o3055
_journal_paper_doi 10.1107/S1600536810043783
_journal_volume 66
_journal_year 2010
_chemical_formula_iupac 'C27 H33 N7'
_chemical_formula_moiety 'C27 H33 N7'
_chemical_formula_sum 'C27 H33 N7'
_chemical_formula_weight 455.60
_chemical_melting_point 416
_chemical_name_common
;
Tris{2-[(2-aminobenzylidene)amino]ethyl}amine
;
_chemical_name_systematic
;
2-[({2-[bis(2-{[(2-
aminophenyl)methylidene]amino}ethyl)amino]ethyl}imino)methyl]aniline
;
_space_group_IT_number 148
_symmetry_cell_setting trigonal
_symmetry_space_group_name_Hall '-R 3'
_symmetry_space_group_name_H-M 'R -3 :H'
_atom_sites_solution_hydrogens geom
_atom_sites_solution_primary direct
_atom_sites_solution_secondary difmap
_audit_creation_method SHELXTL-Plus
_cell_angle_alpha 90.00
_cell_angle_beta 90.00
_cell_angle_gamma 120.00
_cell_formula_units_Z 6
_cell_length_a 13.1075(18)
_cell_length_b 13.1075(18)
_cell_length_c 25.985(6)
_cell_measurement_reflns_used 70
_cell_measurement_temperature 300.0(10)
_cell_measurement_theta_max 12.27
_cell_measurement_theta_min 4.80
_cell_volume 3866.3(12)
_computing_cell_refinement 'XSCANS (Siemens, 1996)'
_computing_data_collection 'XSCANS (Siemens, 1996)'
_computing_data_reduction 'XSCANS (Siemens, 1996)'
_computing_molecular_graphics 'Mercury (Macrae <i>et al.</i>, 2006)'
_computing_publication_material 'SHELXL97 (Sheldrick, 2008)'
_computing_structure_refinement 'SHELXL97 (Sheldrick, 2008)'
_computing_structure_solution 'SHELXS97 (Sheldrick, 2008)'
_diffrn_ambient_temperature 300.0(10)
_diffrn_measured_fraction_theta_full 0.986
_diffrn_measured_fraction_theta_max 0.986
_diffrn_measurement_device_type 'Siemens P4'
_diffrn_measurement_method \w
_diffrn_radiation_monochromator graphite
_diffrn_radiation_source 'fine-focus sealed tube'
_diffrn_radiation_type MoK\a
_diffrn_radiation_wavelength 0.71073
_diffrn_reflns_av_R_equivalents 0.0332
_diffrn_reflns_av_sigmaI/netI 0.0228
_diffrn_reflns_limit_h_max 15
_diffrn_reflns_limit_h_min -13
_diffrn_reflns_limit_k_max 15
_diffrn_reflns_limit_k_min -15
_diffrn_reflns_limit_l_max 30
_diffrn_reflns_limit_l_min -30
_diffrn_reflns_number 6668
_diffrn_reflns_theta_full 24.99
_diffrn_reflns_theta_max 24.99
_diffrn_reflns_theta_min 1.96
_diffrn_standards_decay_% 2
_diffrn_standards_interval_count 98
_diffrn_standards_number 2
_exptl_absorpt_coefficient_mu 0.073
_exptl_absorpt_correction_type none
_exptl_crystal_colour yellow
_exptl_crystal_density_diffrn 1.174
_exptl_crystal_density_method 'not measured'
_exptl_crystal_description prism
_exptl_crystal_F_000 1464
_exptl_crystal_size_max 0.40
_exptl_crystal_size_mid 0.40
_exptl_crystal_size_min 0.18
_refine_diff_density_max 0.511
_refine_diff_density_min -0.207
_refine_ls_extinction_coef 0.0057(9)
_refine_ls_extinction_expression Fc^*^=kFc[1+0.001xFc^2^\l^3^/sin(2\q)]^-1/4^
_refine_ls_extinction_method 'SHELXL97 (Sheldrick, 2008)'
_refine_ls_goodness_of_fit_ref 1.811
_refine_ls_hydrogen_treatment mixed
_refine_ls_matrix_type full
_refine_ls_number_constraints 0
_refine_ls_number_parameters 110
_refine_ls_number_reflns 1507
_refine_ls_number_restraints 0
_refine_ls_restrained_S_all 1.811
_refine_ls_R_factor_all 0.1058
_refine_ls_R_factor_gt 0.0578
_refine_ls_shift/su_max 0.000
_refine_ls_shift/su_mean 0.000
_refine_ls_structure_factor_coef Fsqd
_refine_ls_weighting_details 'calc w = 1/[\s^2^(Fo^2^)+(0.05P)^2^] where P=(Fo^2^+2Fc^2^)/3'
_refine_ls_weighting_scheme calc
_refine_ls_wR_factor_gt 0.1378
_refine_ls_wR_factor_ref 0.1755
_reflns_number_gt 838
_reflns_number_total 1507
_reflns_threshold_expression I>2\s(I)
_cod_data_source_file bq2243.cif
_cod_data_source_block I
_cod_original_sg_symbol_H-M 'R -3'
_cod_database_code 2228215
_cod_database_fobs_code 2228215

loop_
_symmetry_equiv_pos_as_xyz
'x, y, z'
'-y, x-y, z'
'-x+y, -x, z'
'x+2/3, y+1/3, z+1/3'
'-y+2/3, x-y+1/3, z+1/3'
'-x+y+2/3, -x+1/3, z+1/3'
'x+1/3, y+2/3, z+2/3'
'-y+1/3, x-y+2/3, z+2/3'
'-x+y+1/3, -x+2/3, z+2/3'
'-x, -y, -z'
'y, -x+y, -z'
'x-y, x, -z'
'-x+2/3, -y+1/3, -z+1/3'
'y+2/3, -x+y+1/3, -z+1/3'
'x-y+2/3, x+1/3, -z+1/3'
'-x+1/3, -y+2/3, -z+2/3'
'y+1/3, -x+y+2/3, -z+2/3'
'x-y+1/3, x+2/3, -z+2/3'

loop_
_atom_site_type_symbol
_atom_site_label
_atom_site_fract_x
_atom_site_fract_y
_atom_site_fract_z
_atom_site_U_iso_or_equiv
_atom_site_adp_type
_atom_site_calc_flag
_atom_site_refinement_flags
_atom_site_occupancy
_atom_site_disorder_assembly
_atom_site_disorder_group
N N1 1.0000 1.0000 0.17108(11) 0.0773(10) Uani d S 1 . .
C C2 0.9753(3) 0.8840(2) 0.15415(9) 0.0952(9) Uani d . 1 . .
H H2A 1.0068 0.8904 0.1198 0.114 Uiso calc R 1 . .
H H2B 0.8906 0.8322 0.1524 0.114 Uiso calc R 1 . .
C C3 1.0266(3) 0.8305(3) 0.18909(10) 0.0990(10) Uani d . 1 . .
H H3A 1.0287 0.7663 0.1714 0.119 Uiso calc R 1 . .
H H3B 1.1069 0.8892 0.1978 0.119 Uiso calc R 1 . .
N N4 0.95737(19) 0.78635(19) 0.23590(8) 0.0821(7) Uani d . 1 . .
C C5 1.0077(2) 0.8295(2) 0.27831(10) 0.0741(7) Uani d . 1 . .
H H5A 1.0862 0.8891 0.2776 0.089 Uiso calc R 1 . .
C C6 0.9507(2) 0.79175(19) 0.32820(9) 0.0680(7) Uani d . 1 . .
C C7 1.0149(2) 0.8459(2) 0.37218(10) 0.0825(8) Uani d . 1 . .
H H7A 1.0933 0.9045 0.3688 0.099 Uiso calc R 1 . .
C C8 0.9669(3) 0.8163(3) 0.42032(11) 0.0985(9) Uani d . 1 . .
H H8A 1.0120 0.8540 0.4492 0.118 Uiso calc R 1 . .
C C9 0.8505(3) 0.7297(3) 0.42536(10) 0.0915(9) Uani d . 1 . .
H H9A 0.8165 0.7096 0.4579 0.110 Uiso calc R 1 . .
C C10 0.7853(3) 0.6738(2) 0.38354(10) 0.0820(8) Uani d . 1 . .
H H10A 0.7073 0.6147 0.3879 0.098 Uiso calc R 1 . .
C C11 0.8319(2) 0.7026(2) 0.33419(9) 0.0696(7) Uani d . 1 . .
N N12 0.7651(2) 0.6450(2) 0.29267(9) 0.0958(8) Uani d . 1 . .
H H12A 0.792(3) 0.670(3) 0.2599(10) 0.115 Uiso d . 1 . .
H H12B 0.692(3) 0.597(3) 0.2993(11) 0.115 Uiso d . 1 . .

loop_
_atom_site_aniso_label
_atom_site_aniso_U_11
_atom_site_aniso_U_22
_atom_site_aniso_U_33
_atom_site_aniso_U_12
_atom_site_aniso_U_13
_atom_site_aniso_U_23
N1 0.0863(15) 0.0863(15) 0.0592(18) 0.0432(8) 0.000 0.000
C2 0.116(2) 0.101(2) 0.0686(14) 0.0545(18) 0.0064(14) -0.0093(14)
C3 0.118(2) 0.098(2) 0.0928(18) 0.0631(19) 0.0324(16) 0.0059(15)
N4 0.0836(15) 0.0817(14) 0.0848(14) 0.0442(12) 0.0142(12) 0.0027(11)
C5 0.0668(15) 0.0620(14) 0.0941(17) 0.0327(12) 0.0095(13) 0.0063(13)
C6 0.0648(15) 0.0560(13) 0.0840(16) 0.0307(12) 0.0009(12) 0.0046(11)
C7 0.0821(17) 0.0684(16) 0.0913(18) 0.0333(14) -0.0097(14) 0.0050(13)
C8 0.121(3) 0.094(2) 0.0859(18) 0.058(2) -0.0204(18) -0.0012(16)
C9 0.112(2) 0.094(2) 0.0842(18) 0.063(2) 0.0122(16) 0.0217(16)
C10 0.0820(17) 0.0778(17) 0.0947(18) 0.0463(14) 0.0110(15) 0.0148(14)
C11 0.0679(15) 0.0647(14) 0.0832(15) 0.0384(13) 0.0025(13) -0.0001(13)
N12 0.0638(14) 0.1025(18) 0.1008(16) 0.0263(13) 0.0001(13) -0.0157(14)

loop_
_atom_type_symbol
_atom_type_description
_atom_type_scat_dispersion_real
_atom_type_scat_dispersion_imag
_atom_type_scat_source
C C 0.0033 0.0016 'International Tables Vol C Tables 4.2.6.8 and 6.1.1.4'
H H 0.0000 0.0000 'International Tables Vol C Tables 4.2.6.8 and 6.1.1.4'
N N 0.0061 0.0033 'International Tables Vol C Tables 4.2.6.8 and 6.1.1.4'

loop_
_geom_angle_atom_site_label_1
_geom_angle_atom_site_label_2
_geom_angle_atom_site_label_3
_geom_angle_site_symmetry_1
_geom_angle_site_symmetry_3
_geom_angle
_geom_angle_publ_flag
C2 N1 C2 . 2_765 111.28(14) ?
C2 N1 C2 . 3_675 111.28(14) ?
C2 N1 C2 2_765 3_675 111.28(14) ?
N1 C2 C3 . . 112.9(2) ?
N1 C2 H2A . . 109.0 ?
C3 C2 H2A . . 109.0 ?
N1 C2 H2B . . 109.0 ?
C3 C2 H2B . . 109.0 ?
H2A C2 H2B . . 107.8 ?
N4 C3 C2 . . 110.9(2) ?
N4 C3 H3A . . 109.5 ?
C2 C3 H3A . . 109.5 ?
N4 C3 H3B . . 109.5 ?
C2 C3 H3B . . 109.5 ?
H3A C3 H3B . . 108.1 ?
C5 N4 C3 . . 118.0(2) ?
N4 C5 C6 . . 124.1(2) ?
N4 C5 H5A . . 117.9 ?
C6 C5 H5A . . 117.9 ?
C7 C6 C11 . . 117.9(2) ?
C7 C6 C5 . . 119.0(2) ?
C11 C6 C5 . . 123.1(2) ?
C8 C7 C6 . . 122.3(3) ?
C8 C7 H7A . . 118.8 ?
C6 C7 H7A . . 118.8 ?
C7 C8 C9 . . 118.9(3) ?
C7 C8 H8A . . 120.5 ?
C9 C8 H8A . . 120.5 ?
C10 C9 C8 . . 120.7(3) ?
C10 C9 H9A . . 119.7 ?
C8 C9 H9A . . 119.7 ?
C9 C10 C11 . . 121.5(3) ?
C9 C10 H10A . . 119.2 ?
C11 C10 H10A . . 119.2 ?
N12 C11 C10 . . 120.6(2) ?
N12 C11 C6 . . 120.7(2) ?
C10 C11 C6 . . 118.7(2) ?
C11 N12 H12A . . 120.7(19) ?
C11 N12 H12B . . 115(2) ?
H12A N12 H12B . . 123(3) ?

loop_
_geom_bond_atom_site_label_1
_geom_bond_atom_site_label_2
_geom_bond_site_symmetry_2
_geom_bond_distance
_geom_bond_publ_flag
N1 C2 . 1.455(3) ?
N1 C2 2_765 1.455(3) ?
N1 C2 3_675 1.455(3) ?
C2 C3 . 1.498(4) ?
C2 H2A . 0.9700 ?
C2 H2B . 0.9700 ?
C3 N4 . 1.454(3) ?
C3 H3A . 0.9700 ?
C3 H3B . 0.9700 ?
N4 C5 . 1.264(3) ?
C5 C6 . 1.454(3) ?
C5 H5A . 0.9300 ?
C6 C7 . 1.386(3) ?
C6 C11 . 1.413(3) ?
C7 C8 . 1.366(4) ?
C7 H7A . 0.9300 ?
C8 C9 . 1.379(4) ?
C8 H8A . 0.9300 ?
C9 C10 . 1.350(4) ?
C9 H9A . 0.9300 ?
C10 C11 . 1.389(3) ?
C10 H10A . 0.9300 ?
C11 N12 . 1.356(3) ?
N12 H12A . 0.92(3) ?
N12 H12B . 0.86(3) ?

loop_
_geom_hbond_atom_site_label_D
_geom_hbond_atom_site_label_H
_geom_hbond_atom_site_label_A
_geom_hbond_site_symmetry_A
_geom_hbond_distance_DH
_geom_hbond_distance_HA
_geom_hbond_distance_DA
_geom_hbond_angle_DHA
_geom_hbond_publ_flag
N12 H12A N4 . 0.92(3) 2.02(3) 2.700(3) 129(2) yes
N12 H12B Cg 18_545 0.86(3) 2.70(3) 3.430(2) 143(3) yes
C7 H7A Cg 2_765 0.93 2.71 3.494(3) 142.6 yes

loop_
_geom_torsion_atom_site_label_1
_geom_torsion_atom_site_label_2
_geom_torsion_atom_site_label_3
_geom_torsion_atom_site_label_4
_geom_torsion_site_symmetry_1
_geom_torsion_site_symmetry_2
_geom_torsion_site_symmetry_3
_geom_torsion_site_symmetry_4
_geom_torsion
_geom_torsion_publ_flag
C2 N1 C2 C3 2_765 . . . 83.1(3) ?
C2 N1 C2 C3 3_675 . . . -152.1(3) ?
N1 C2 C3 N4 . . . . 76.1(3) ?
C2 C3 N4 C5 . . . . -119.7(3) ?
C3 N4 C5 C6 . . . . -178.2(2) ?
N4 C5 C6 C7 . . . . -179.8(2) ?
N4 C5 C6 C11 . . . . -0.3(4) ?
C11 C6 C7 C8 . . . . -0.3(4) ?
C5 C6 C7 C8 . . . . 179.1(2) ?
C6 C7 C8 C9 . . . . -0.1(4) ?
C7 C8 C9 C10 . . . . 0.9(4) ?
C8 C9 C10 C11 . . . . -1.1(4) ?
C9 C10 C11 N12 . . . . 179.7(2) ?
C9 C10 C11 C6 . . . . 0.6(3) ?
C7 C6 C11 N12 . . . . -178.9(2) ?
C5 C6 C11 N12 . . . . 1.6(3) ?
C7 C6 C11 C10 . . . . 0.1(3) ?
C5 C6 C11 C10 . . . . -179.3(2) ?
